data_4104548
loop_
_publ_author_name
'Michael J. Rose'
'Nolan M. Betterley'
'Pradip K. Mascharak'

_publ_contact_author_address
;
Department of Chemistry and Biochemistry,
University of California, Santa Cruz,
1156 High Street,
Santa Cruz, CA 95064
USA
;
_publ_contact_author_email pradip@chemsitry.ucsc.edu
_publ_contact_author_fax '+1 831 459 2935'
_publ_contact_author_name 'Pradip Mascharak'
_publ_contact_author_phone '+1 831 459 4251'
_publ_section_title
;
 Thiolate S-Oxygenation Controls Nitric Oxide (NO) Photolability of a
 Synthetic Iron Nitrile Hydratase (Fe-NHase) Model Derived from Mixed
 Carboxamide/Thiolate Ligand
;
_journal_name_full 'Journal of the American Chemical Society'
_journal_page_first 8340
_journal_page_last 8341
_journal_paper_doi 10.1021/ja9004656
_journal_volume 131
_journal_year 2009
_chemical_formula_moiety 'C42 H56.50 Cl2 Fe N5.50 O3.50 S2'
_chemical_formula_sum 'C42 H56.5 Cl2 Fe N5.5 O3.5 S2'
_chemical_formula_weight 885.30
_chemical_name_systematic
; 
 ? 
;
_space_group_IT_number 2
_symmetry_cell_setting triclinic
_symmetry_space_group_name_Hall '-P 1'
_symmetry_space_group_name_H-M 'P -1'
_atom_sites_solution_hydrogens constr
_atom_sites_solution_primary direct
_atom_sites_solution_secondary difmap
_audit_creation_method SHELXL-97
_cell_angle_alpha 86.3500(10)
_cell_angle_beta 79.8400(10)
_cell_angle_gamma 79.0150(10)
_cell_formula_units_Z 4
_cell_length_a 13.4564(14)
_cell_length_b 18.400(2)
_cell_length_c 18.930(2)
_cell_measurement_reflns_used 9950
_cell_measurement_temperature 153(2)
_cell_measurement_theta_max 26.28
_cell_measurement_theta_min 2.19
_cell_volume 4526.8(8)
_computing_cell_refinement 'Bruker SAINT v7.34'
_computing_data_collection 'Bruker APEX-II v2.1'
_computing_data_reduction 'Bruker SAINT v7.34'
_computing_structure_refinement 'SHELXL-97 (Sheldrick, 1997)'
_computing_structure_solution 'SHELXS-97 (Sheldrick, 1990)'
_diffrn_ambient_temperature 153(2)
_diffrn_detector_area_resol_mean 83.33
_diffrn_measured_fraction_theta_full 0.975
_diffrn_measured_fraction_theta_max 0.975
_diffrn_measurement_device_type 'Bruker APEX-II'
_diffrn_measurement_method \w/2\q-scans
_diffrn_radiation_monochromator graphite
_diffrn_radiation_source 'fine-focus sealed tube'
_diffrn_radiation_type MoK\a
_diffrn_radiation_wavelength 0.71073
_diffrn_reflns_av_R_equivalents 0.0408
_diffrn_reflns_av_sigmaI/netI 0.0658
_diffrn_reflns_limit_h_max 16
_diffrn_reflns_limit_h_min -16
_diffrn_reflns_limit_k_max 22
_diffrn_reflns_limit_k_min -22
_diffrn_reflns_limit_l_max 23
_diffrn_reflns_limit_l_min -23
_diffrn_reflns_number 39845
_diffrn_reflns_theta_full 26.44
_diffrn_reflns_theta_max 26.44
_diffrn_reflns_theta_min 2.09
_exptl_absorpt_coefficient_mu 0.588
_exptl_absorpt_correction_T_max 0.9223
_exptl_absorpt_correction_T_min 0.8528
_exptl_absorpt_correction_type empirical
_exptl_absorpt_process_details 'Sheldrick, 2007'
_exptl_crystal_colour red
_exptl_crystal_density_diffrn 1.299
_exptl_crystal_description block
_exptl_crystal_F_000 1868
_exptl_crystal_size_max 0.28
_exptl_crystal_size_mid 0.24
_exptl_crystal_size_min 0.14
_refine_diff_density_max 0.710
_refine_diff_density_min -0.647
_refine_diff_density_rms 0.095
_refine_ls_extinction_method none
_refine_ls_goodness_of_fit_ref 1.035
_refine_ls_hydrogen_treatment constr
_refine_ls_matrix_type full
_refine_ls_number_parameters 1018
_refine_ls_number_reflns 18170
_refine_ls_number_restraints 0
_refine_ls_restrained_S_all 1.035
_refine_ls_R_factor_all 0.0958
_refine_ls_R_factor_gt 0.0613
_refine_ls_shift/su_max 0.018
_refine_ls_shift/su_mean 0.000
_refine_ls_structure_factor_coef Fsqd
_refine_ls_weighting_details 'calc w=1/[\s^2^(Fo^2^)+(0.0949P)^2^+5.2842P] where P=(Fo^2^+2Fc^2^)/3'
_refine_ls_weighting_scheme calc
_refine_ls_wR_factor_gt 0.1693
_refine_ls_wR_factor_ref 0.1886
_reflns_number_gt 12301
_reflns_number_total 18170
_reflns_threshold_expression >2sigma(I)
_cod_data_source_file ja9004656_si_002_2.cif
_cod_data_source_block xsc07095
_cod_original_cell_volume 4527.0(8)
_cod_original_formula_sum 'C42 H56.50 Cl2 Fe N5.50 O3.50 S2'
_cod_database_code 4104548

loop_
_symmetry_equiv_pos_as_xyz
'x, y, z'
'-x, -y, -z'

loop_
_atom_site_label
_atom_site_type_symbol
_atom_site_fract_x
_atom_site_fract_y
_atom_site_fract_z
_atom_site_U_iso_or_equiv
_atom_site_adp_type
_atom_site_occupancy
_atom_site_symmetry_multiplicity
_atom_site_calc_flag
_atom_site_refinement_flags
Fe1 Fe 0.01435(4) 0.27824(3) 0.30037(3) 0.02498(14) Uani 1 1 d .
Cl1 Cl 0.32293(10) 0.25741(10) 0.54443(7) 0.0628(4) Uani 1 1 d .
Cl2 Cl 0.46474(8) 0.29333(8) 0.39826(7) 0.0523(3) Uani 1 1 d .
S1 S -0.14537(8) 0.26055(7) 0.32537(5) 0.0348(3) Uani 1 1 d .
S2 S -0.03354(7) 0.31470(6) 0.19620(5) 0.0292(2) Uani 1 1 d .
O1 O -0.0295(2) 0.35595(19) 0.50380(16) 0.0453(8) Uani 1 1 d .
O2 O 0.2454(2) 0.39694(17) 0.22337(15) 0.0380(7) Uani 1 1 d .
N1 N 0.0250(2) 0.2931(2) 0.39960(18) 0.0308(8) Uani 1 1 d .
N2 N 0.1436(2) 0.31636(18) 0.27809(16) 0.0255(7) Uani 1 1 d .
N3 N 0.0921(3) 0.1679(2) 0.28768(18) 0.0326(8) Uani 1 1 d .
N4 N 0.2440(3) -0.0513(2) 0.2573(3) 0.0565(12) Uani 1 1 d .
C1 C -0.1933(3) 0.2655(3) 0.4171(2) 0.0378(10) Uani 1 1 d .
C2 C -0.2871(4) 0.2429(3) 0.4386(3) 0.0542(14) Uani 1 1 d .
H2A H -0.3160 0.2218 0.4043 0.065 Uiso 1 1 calc R
C3 C -0.3391(4) 0.2500(4) 0.5075(3) 0.079(2) Uani 1 1 d .
H3A H -0.4015 0.2319 0.5212 0.095 Uiso 1 1 calc R
C4 C -0.2994(4) 0.2842(5) 0.5573(3) 0.084(2) Uani 1 1 d .
H4A H -0.3369 0.2925 0.6044 0.100 Uiso 1 1 calc R
C5 C -0.2063(4) 0.3057(4) 0.5379(2) 0.0564(15) Uani 1 1 d .
H5A H -0.1791 0.3278 0.5724 0.068 Uiso 1 1 calc R
C6 C -0.1501(3) 0.2962(3) 0.4685(2) 0.0388(11) Uani 1 1 d .
C7 C -0.0475(3) 0.3179(3) 0.4574(2) 0.0341(10) Uani 1 1 d .
C8 C 0.1280(3) 0.2956(2) 0.4040(2) 0.0310(9) Uani 1 1 d .
C9 C 0.1699(3) 0.2800(3) 0.4667(2) 0.0379(10) Uani 1 1 d .
H9A H 0.1273 0.2704 0.5106 0.046 Uiso 1 1 calc R
C10 C 0.2731(3) 0.2784(3) 0.4652(2) 0.0407(11) Uani 1 1 d .
C11 C 0.3347(3) 0.2934(3) 0.4017(2) 0.0387(11) Uani 1 1 d .
C12 C 0.2948(3) 0.3088(2) 0.3394(2) 0.0337(10) Uani 1 1 d .
H12A H 0.3379 0.3189 0.2959 0.040 Uiso 1 1 calc R
C13 C 0.1912(3) 0.3096(2) 0.3400(2) 0.0282(9) Uani 1 1 d .
C14 C 0.1855(3) 0.3546(2) 0.2199(2) 0.0261(8) Uani 1 1 d .
C15 C 0.1650(3) 0.3415(2) 0.1469(2) 0.0264(8) Uani 1 1 d .
C16 C 0.2433(3) 0.3495(2) 0.0902(2) 0.0299(9) Uani 1 1 d .
H16A H 0.3042 0.3628 0.1000 0.036 Uiso 1 1 calc R
C17 C 0.2358(3) 0.3387(2) 0.0202(2) 0.0329(9) Uani 1 1 d .
H17A H 0.2914 0.3430 -0.0175 0.039 Uiso 1 1 calc R
C18 C 0.1457(3) 0.3216(2) 0.0055(2) 0.0351(10) Uani 1 1 d .
H18A H 0.1387 0.3146 -0.0425 0.042 Uiso 1 1 calc R
C19 C 0.0668(3) 0.3146(2) 0.0608(2) 0.0317(9) Uani 1 1 d .
H19A H 0.0050 0.3034 0.0501 0.038 Uiso 1 1 calc R
C20 C 0.0743(3) 0.3234(2) 0.1321(2) 0.0258(8) Uani 1 1 d .
C21 C 0.0566(4) 0.1104(3) 0.3231(2) 0.0404(11) Uani 1 1 d .
H21A H -0.0063 0.1204 0.3557 0.049 Uiso 1 1 calc R
C22 C 0.1046(4) 0.0383(3) 0.3155(3) 0.0426(11) Uani 1 1 d .
H22A H 0.0751 0.0005 0.3432 0.051 Uiso 1 1 calc R
C23 C 0.1961(4) 0.0195(3) 0.2678(3) 0.0460(12) Uani 1 1 d .
C24 C 0.2338(4) 0.0801(3) 0.2298(3) 0.0483(12) Uani 1 1 d .
H24A H 0.2960 0.0717 0.1962 0.058 Uiso 1 1 calc R
C25 C 0.1811(4) 0.1503(3) 0.2412(3) 0.0454(12) Uani 1 1 d .
H25A H 0.2086 0.1896 0.2148 0.055 Uiso 1 1 calc R
C26 C 0.3377(5) -0.0690(3) 0.2028(4) 0.079(2) Uani 1 1 d .
H26A H 0.3276 -0.0408 0.1582 0.119 Uiso 1 1 calc R
H26B H 0.3517 -0.1221 0.1937 0.119 Uiso 1 1 calc R
H26C H 0.3960 -0.0559 0.2205 0.119 Uiso 1 1 calc R
C27 C 0.2069(5) -0.1106(3) 0.3012(4) 0.0767(19) Uani 1 1 d .
H27A H 0.1330 -0.1061 0.3017 0.115 Uiso 1 1 calc R
H27B H 0.2194 -0.1078 0.3503 0.115 Uiso 1 1 calc R
H27C H 0.2429 -0.1583 0.2814 0.115 Uiso 1 1 calc R
Fe2 Fe 0.78004(4) 0.25936(3) 0.93015(3) 0.02415(14) Uani 1 1 d .
Cl3 Cl 0.47072(8) 0.24672(8) 0.68659(6) 0.0454(3) Uani 1 1 d .
Cl4 Cl 0.32709(8) 0.23362(8) 0.83738(6) 0.0466(3) Uani 1 1 d .
S3 S 0.93402(8) 0.29061(7) 0.90298(5) 0.0344(3) Uani 1 1 d .
S4 S 0.79961(8) 0.28515(6) 1.03917(5) 0.0324(2) Uani 1 1 d .
O3 O 0.7823(2) 0.33450(16) 0.72024(15) 0.0336(7) Uani 1 1 d .
O4 O 0.4838(2) 0.34071(16) 1.01404(14) 0.0332(7) Uani 1 1 d .
N5 N 0.7535(2) 0.27409(18) 0.83023(17) 0.0257(7) Uani 1 1 d .
N6 N 0.6308(2) 0.27114(18) 0.95350(16) 0.0259(7) Uani 1 1 d .
N7 N 0.8216(3) 0.14236(19) 0.93233(18) 0.0318(8) Uani 1 1 d .
N8 N 0.9420(3) -0.0841(2) 0.9425(2) 0.0467(10) Uani 1 1 d .
C31 C 0.9848(3) 0.2575(2) 0.8169(2) 0.0292(9) Uani 1 1 d .
C32 C 1.0877(3) 0.2238(2) 0.8035(3) 0.0377(10) Uani 1 1 d .
H32A H 1.1273 0.2185 0.8411 0.045 Uiso 1 1 calc R
C33 C 1.1329(3) 0.1979(3) 0.7366(3) 0.0423(11) Uani 1 1 d .
H33A H 1.2028 0.1740 0.7286 0.051 Uiso 1 1 calc R
C34 C 1.0766(3) 0.2068(3) 0.6809(3) 0.0397(11) Uani 1 1 d .
H34A H 1.1079 0.1900 0.6344 0.048 Uiso 1 1 calc R
C35 C 0.9747(3) 0.2404(2) 0.6941(2) 0.0327(9) Uani 1 1 d .
H35A H 0.9361 0.2469 0.6560 0.039 Uiso 1 1 calc R
C36 C 0.9270(3) 0.2651(2) 0.7619(2) 0.0275(8) Uani 1 1 d .
C37 C 0.8149(3) 0.2961(2) 0.7699(2) 0.0272(8) Uani 1 1 d .
C38 C 0.6502(3) 0.2732(2) 0.8264(2) 0.0259(8) Uani 1 1 d .
C39 C 0.6120(3) 0.2682(2) 0.7633(2) 0.0276(9) Uani 1 1 d .
H39A H 0.6540 0.2734 0.7180 0.033 Uiso 1 1 calc R
C40 C 0.5132(3) 0.2559(2) 0.7667(2) 0.0297(9) Uani 1 1 d .
C41 C 0.4512(3) 0.2501(2) 0.8318(2) 0.0292(9) Uani 1 1 d .
C42 C 0.4864(3) 0.2575(2) 0.8943(2) 0.0285(9) Uani 1 1 d .
H42A H 0.4426 0.2545 0.9392 0.034 Uiso 1 1 calc R
C43 C 0.5858(3) 0.2696(2) 0.8922(2) 0.0251(8) Uani 1 1 d .
C44 C 0.5668(3) 0.2989(2) 1.0144(2) 0.0267(8) Uani 1 1 d .
C45 C 0.5962(3) 0.2718(2) 1.0852(2) 0.0285(9) Uani 1 1 d .
C46 C 0.5180(3) 0.2556(2) 1.1384(2) 0.0327(9) Uani 1 1 d .
H46A H 0.4499 0.2635 1.1286 0.039 Uiso 1 1 calc R
C47 C 0.5364(3) 0.2285(3) 1.2052(2) 0.0377(10) Uani 1 1 d .
H47A H 0.4826 0.2155 1.2405 0.045 Uiso 1 1 calc R
C48 C 0.6358(4) 0.2204(3) 1.2200(2) 0.0418(11) Uani 1 1 d .
H48A H 0.6494 0.2028 1.2662 0.050 Uiso 1 1 calc R
C49 C 0.7133(3) 0.2372(2) 1.1695(2) 0.0361(10) Uani 1 1 d .
H49A H 0.7804 0.2316 1.1809 0.043 Uiso 1 1 calc R
C50 C 0.6959(3) 0.2628(2) 1.1012(2) 0.0273(8) Uani 1 1 d .
C51 C 0.8742(4) 0.1052(3) 0.8757(2) 0.0421(11) Uani 1 1 d .
H51A H 0.8847 0.1324 0.8315 0.050 Uiso 1 1 calc R
C52 C 0.9146(4) 0.0314(3) 0.8753(3) 0.0448(11) Uani 1 1 d .
H52A H 0.9510 0.0089 0.8322 0.054 Uiso 1 1 calc R
C53 C 0.9017(3) -0.0106(2) 0.9392(3) 0.0383(10) Uani 1 1 d .
C54 C 0.8443(4) 0.0275(3) 0.9994(3) 0.0426(11) Uani 1 1 d .
H54A H 0.8308 0.0017 1.0441 0.051 Uiso 1 1 calc R
C55 C 0.8077(4) 0.1021(3) 0.9933(3) 0.0399(10) Uani 1 1 d .
H55A H 0.7702 0.1267 1.0351 0.048 Uiso 1 1 calc R
C56 C 1.0028(5) -0.1219(3) 0.8794(3) 0.0662(17) Uani 1 1 d .
H56A H 0.9609 -0.1181 0.8414 0.099 Uiso 1 1 calc R
H56B H 1.0254 -0.1742 0.8919 0.099 Uiso 1 1 calc R
H56C H 1.0629 -0.0988 0.8623 0.099 Uiso 1 1 calc R
C57 C 0.9289(4) -0.1258(3) 1.0100(3) 0.0583(15) Uani 1 1 d .
H57A H 0.9467 -0.0988 1.0477 0.087 Uiso 1 1 calc R
H57B H 0.9738 -0.1745 1.0052 0.087 Uiso 1 1 calc R
H57C H 0.8572 -0.1323 1.0230 0.087 Uiso 1 1 calc R
O80 O 0.1017(5) 0.0349(4) 0.5975(4) 0.125(2) Uani 1 1 d .
N60 N 0.0692(3) 0.45761(19) 0.67121(18) 0.0326(8) Uani 1 1 d .
N70 N 0.5104(3) 0.49016(19) 0.19054(19) 0.0327(8) Uani 1 1 d .
C61 C 0.0278(4) 0.5022(2) 0.7379(2) 0.0418(11) Uani 1 1 d .
H61A H 0.0866 0.5155 0.7559 0.050 Uiso 1 1 calc R
H61B H -0.0155 0.5489 0.7242 0.050 Uiso 1 1 calc R
C62 C -0.0327(4) 0.4660(3) 0.7971(3) 0.0562(14) Uani 1 1 d .
H62A H -0.0596 0.5007 0.8361 0.084 Uiso 1 1 calc R
H62B H 0.0111 0.4223 0.8149 0.084 Uiso 1 1 calc R
H62C H -0.0899 0.4507 0.7799 0.084 Uiso 1 1 calc R
C63 C 0.1245(4) 0.5056(3) 0.6165(3) 0.0515(13) Uani 1 1 d .
H63A H 0.0744 0.5495 0.6049 0.062 Uiso 1 1 calc R
H63B H 0.1764 0.5234 0.6387 0.062 Uiso 1 1 calc R
C64 C 0.1773(5) 0.4692(4) 0.5477(3) 0.078(2) Uani 1 1 d .
H64A H 0.2134 0.5040 0.5168 0.117 Uiso 1 1 calc R
H64B H 0.1262 0.4546 0.5231 0.117 Uiso 1 1 calc R
H64C H 0.2268 0.4252 0.5583 0.117 Uiso 1 1 calc R
C65 C 0.1388(4) 0.3868(2) 0.6884(3) 0.0414(11) Uani 1 1 d .
H65A H 0.1595 0.3571 0.6447 0.050 Uiso 1 1 calc R
H65B H 0.0994 0.3581 0.7254 0.050 Uiso 1 1 calc R
C66 C 0.2349(4) 0.3967(3) 0.7151(3) 0.0557(14) Uani 1 1 d .
H66A H 0.2763 0.3481 0.7235 0.084 Uiso 1 1 calc R
H66B H 0.2157 0.4235 0.7601 0.084 Uiso 1 1 calc R
H66C H 0.2749 0.4251 0.6790 0.084 Uiso 1 1 calc R
C67 C -0.0191(4) 0.4345(3) 0.6426(3) 0.0417(11) Uani 1 1 d .
H67A H 0.0092 0.4069 0.5981 0.050 Uiso 1 1 calc R
H67B H -0.0505 0.4002 0.6783 0.050 Uiso 1 1 calc R
C68 C -0.1019(4) 0.4977(3) 0.6267(3) 0.0557(14) Uani 1 1 d .
H68A H -0.1542 0.4784 0.6073 0.083 Uiso 1 1 calc R
H68B H -0.0718 0.5322 0.5915 0.083 Uiso 1 1 calc R
H68C H -0.1335 0.5236 0.6711 0.083 Uiso 1 1 calc R
C71 C 0.4259(3) 0.4692(2) 0.1573(2) 0.0366(10) Uani 1 1 d .
H71A H 0.3863 0.4395 0.1933 0.044 Uiso 1 1 calc R
H71B H 0.4579 0.4371 0.1163 0.044 Uiso 1 1 calc R
C72 C 0.3517(4) 0.5337(3) 0.1311(3) 0.0472(12) Uani 1 1 d .
H72A H 0.3019 0.5148 0.1085 0.071 Uiso 1 1 calc R
H72B H 0.3899 0.5640 0.0959 0.071 Uiso 1 1 calc R
H72C H 0.3154 0.5639 0.1718 0.071 Uiso 1 1 calc R
C73 C 0.5752(4) 0.5338(3) 0.1369(3) 0.0413(11) Uani 1 1 d .
H73A H 0.5325 0.5820 0.1264 0.050 Uiso 1 1 calc R
H73B H 0.6321 0.5441 0.1592 0.050 Uiso 1 1 calc R
C74 C 0.6195(4) 0.4960(3) 0.0675(3) 0.0570(14) Uani 1 1 d .
H74A H 0.6582 0.5284 0.0352 0.086 Uiso 1 1 calc R
H74B H 0.5639 0.4852 0.0451 0.086 Uiso 1 1 calc R
H74C H 0.6655 0.4496 0.0769 0.086 Uiso 1 1 calc R
C75 C 0.4640(4) 0.5395(3) 0.2536(2) 0.0438(11) Uani 1 1 d .
H75A H 0.5205 0.5528 0.2744 0.053 Uiso 1 1 calc R
H75B H 0.4246 0.5859 0.2356 0.053 Uiso 1 1 calc R
C76 C 0.3942(4) 0.5056(3) 0.3125(3) 0.0630(16) Uani 1 1 d .
H76A H 0.3663 0.5414 0.3504 0.094 Uiso 1 1 calc R
H76B H 0.4332 0.4610 0.3326 0.094 Uiso 1 1 calc R
H76C H 0.3377 0.4923 0.2927 0.094 Uiso 1 1 calc R
C77 C 0.5727(3) 0.4187(2) 0.2145(2) 0.0363(10) Uani 1 1 d .
H77A H 0.5997 0.3876 0.1721 0.044 Uiso 1 1 calc R
H77B H 0.5264 0.3919 0.2484 0.044 Uiso 1 1 calc R
C81 C 0.1863(11) -0.0332(8) 0.6949(8) 0.192(7) Uani 1 1 d .
H81A H 0.2531 -0.0501 0.7101 0.289 Uiso 1 1 calc R
H81B H 0.1497 -0.0748 0.6980 0.289 Uiso 1 1 calc R
H81C H 0.1458 0.0060 0.7263 0.289 Uiso 1 1 calc R
C78 C 0.6617(4) 0.4267(3) 0.2502(3) 0.0507(13) Uani 1 1 d .
H78A H 0.6936 0.3779 0.2674 0.076 Uiso 1 1 calc R
H78B H 0.6368 0.4595 0.2909 0.076 Uiso 1 1 calc R
H78C H 0.7125 0.4479 0.2155 0.076 Uiso 1 1 calc R
C82 C 0.2033(9) -0.0014(9) 0.6136(11) 0.223(9) Uani 1 1 d .
H82A H 0.2502 0.0348 0.6080 0.268 Uiso 1 1 calc R
H82B H 0.2338 -0.0422 0.5803 0.268 Uiso 1 1 calc R
C83 C 0.1055(9) 0.0724(6) 0.5279(4) 0.121(3) Uani 1 1 d .
H83A H 0.1306 0.0359 0.4896 0.145 Uiso 1 1 calc R
H83B H 0.1535 0.1078 0.5231 0.145 Uiso 1 1 calc R
C84 C -0.0003(9) 0.1133(5) 0.5202(4) 0.125(4) Uani 1 1 d .
H84A H 0.0040 0.1458 0.4772 0.188 Uiso 1 1 calc R
H84B H -0.0295 0.1430 0.5626 0.188 Uiso 1 1 calc R
H84C H -0.0442 0.0775 0.5159 0.188 Uiso 1 1 calc R
O90 O 0.4713(3) 0.0632(2) 0.0983(2) 0.0715(11) Uani 1 1 d .
C91 C 0.3369(6) 0.1260(4) 0.0375(4) 0.093(2) Uani 1 1 d .
H91A H 0.3222 0.1486 -0.0087 0.139 Uiso 1 1 calc R
H91B H 0.3078 0.1614 0.0756 0.139 Uiso 1 1 calc R
H91C H 0.3062 0.0814 0.0476 0.139 Uiso 1 1 calc R
C92 C 0.4528(6) 0.1050(4) 0.0344(4) 0.0779(19) Uani 1 1 d .
H92A H 0.4842 0.0752 -0.0083 0.093 Uiso 1 1 calc R
H92B H 0.4834 0.1502 0.0309 0.093 Uiso 1 1 calc R
C93 C 0.5778(5) 0.0483(4) 0.1014(5) 0.086(2) Uani 1 1 d .
H93A H 0.6018 0.0952 0.1055 0.103 Uiso 1 1 calc R
H93B H 0.6165 0.0245 0.0568 0.103 Uiso 1 1 calc R
C94 C 0.5969(7) -0.0015(6) 0.1644(6) 0.139(4) Uani 1 1 d .
H94A H 0.6706 -0.0117 0.1664 0.208 Uiso 1 1 calc R
H94B H 0.5737 -0.0480 0.1599 0.208 Uiso 1 1 calc R
H94C H 0.5591 0.0225 0.2084 0.208 Uiso 1 1 calc R
N100 N 0.8428(4) 0.5104(4) 0.1208(3) 0.0844(17) Uani 1 1 d .
C101 C 0.8658(5) 0.4923(4) 0.0631(3) 0.0665(16) Uani 1 1 d .
C102 C 0.8908(6) 0.4702(4) -0.0102(3) 0.090(2) Uani 1 1 d .
H10X H 0.9655 0.4566 -0.0238 0.135 Uiso 1 1 calc R
H10Y H 0.8647 0.5114 -0.0414 0.135 Uiso 1 1 calc R
H10Z H 0.8591 0.4276 -0.0155 0.135 Uiso 1 1 calc R
O110 O 0.3795(19) -0.0018(13) 0.4043(12) 0.224(9) Uiso 0.50 1 d P
C111 C 0.482(2) -0.0436(15) 0.3928(14) 0.158(9) Uiso 0.50 1 d P
C112 C 0.5405(18) 0.0181(13) 0.3834(12) 0.139(7) Uiso 0.50 1 d P
C113 C 0.463(2) 0.0853(13) 0.3822(13) 0.147(8) Uiso 0.50 1 d P
C114 C 0.3653(18) 0.0788(12) 0.4007(12) 0.129(7) Uiso 0.50 1 d P
O120 O 0.5881(7) 0.5138(5) 0.4161(5) 0.071(2) Uiso 0.50 1 d P
C121 C 0.5208(12) 0.5760(9) 0.4541(9) 0.088(4) Uiso 0.50 1 d P
C122 C 0.5706(9) 0.4520(6) 0.4754(6) 0.134(3) Uiso 1 1 d .
C123 C 0.4806(13) 0.4606(9) 0.5104(9) 0.089(4) Uiso 0.50 1 d P

loop_
_atom_site_aniso_label
_atom_site_aniso_U_11
_atom_site_aniso_U_22
_atom_site_aniso_U_33
_atom_site_aniso_U_23
_atom_site_aniso_U_13
_atom_site_aniso_U_12
Fe1 0.0199(3) 0.0359(3) 0.0200(3) -0.0036(2) -0.0031(2) -0.0065(2)
Cl1 0.0374(7) 0.1210(13) 0.0318(6) -0.0005(7) -0.0185(5) -0.0078(7)
Cl2 0.0243(5) 0.0943(10) 0.0420(7) -0.0104(6) -0.0127(5) -0.0106(6)
S1 0.0227(5) 0.0601(7) 0.0236(5) -0.0048(5) -0.0019(4) -0.0134(5)
S2 0.0204(5) 0.0476(6) 0.0220(5) -0.0016(4) -0.0043(4) -0.0113(4)
O1 0.0359(17) 0.070(2) 0.0306(16) -0.0193(16) -0.0049(14) -0.0066(16)
O2 0.0350(17) 0.0558(19) 0.0300(16) -0.0014(14) -0.0055(13) -0.0250(15)
N1 0.0230(17) 0.045(2) 0.0250(17) -0.0014(15) -0.0055(14) -0.0073(15)
N2 0.0222(16) 0.0383(19) 0.0177(16) -0.0040(14) -0.0043(13) -0.0080(14)
N3 0.0280(18) 0.043(2) 0.0272(18) -0.0040(16) -0.0013(15) -0.0089(15)
N4 0.054(3) 0.037(2) 0.068(3) 0.001(2) 0.010(2) -0.002(2)
C1 0.024(2) 0.063(3) 0.025(2) 0.005(2) -0.0051(18) -0.006(2)
C2 0.032(3) 0.104(4) 0.031(3) 0.012(3) -0.007(2) -0.025(3)
C3 0.037(3) 0.175(7) 0.033(3) 0.018(4) -0.006(2) -0.044(4)
C4 0.032(3) 0.194(8) 0.026(3) 0.014(4) -0.004(2) -0.030(4)
C5 0.028(2) 0.117(5) 0.023(2) 0.001(3) -0.0072(19) -0.009(3)
C6 0.024(2) 0.067(3) 0.024(2) 0.003(2) -0.0047(18) -0.006(2)
C7 0.030(2) 0.049(3) 0.022(2) 0.0003(19) -0.0041(18) -0.0043(19)
C8 0.026(2) 0.042(2) 0.027(2) -0.0051(18) -0.0084(17) -0.0052(17)
C9 0.028(2) 0.065(3) 0.023(2) -0.004(2) -0.0038(18) -0.011(2)
C10 0.033(2) 0.062(3) 0.029(2) -0.006(2) -0.013(2) -0.003(2)
C11 0.020(2) 0.062(3) 0.035(2) -0.011(2) -0.0084(19) -0.0042(19)
C12 0.025(2) 0.048(3) 0.029(2) -0.0071(19) -0.0048(17) -0.0073(18)
C13 0.0206(19) 0.038(2) 0.028(2) -0.0061(17) -0.0069(17) -0.0047(16)
C14 0.0167(18) 0.038(2) 0.025(2) -0.0056(17) -0.0024(16) -0.0069(16)
C15 0.023(2) 0.032(2) 0.025(2) -0.0011(17) -0.0043(16) -0.0084(16)
C16 0.022(2) 0.038(2) 0.030(2) -0.0007(18) -0.0055(17) -0.0082(17)
C17 0.029(2) 0.042(2) 0.027(2) -0.0031(18) 0.0010(18) -0.0083(18)
C18 0.036(2) 0.048(3) 0.021(2) -0.0011(19) -0.0052(18) -0.010(2)
C19 0.030(2) 0.043(2) 0.026(2) -0.0030(18) -0.0077(18) -0.0119(18)
C20 0.0217(19) 0.033(2) 0.024(2) -0.0011(16) -0.0052(16) -0.0078(16)
C21 0.038(3) 0.052(3) 0.030(2) 0.002(2) 0.001(2) -0.013(2)
C22 0.041(3) 0.041(3) 0.043(3) 0.005(2) -0.001(2) -0.009(2)
C23 0.042(3) 0.046(3) 0.048(3) -0.005(2) -0.002(2) -0.009(2)
C24 0.040(3) 0.042(3) 0.056(3) -0.004(2) 0.012(2) -0.007(2)
C25 0.035(3) 0.042(3) 0.054(3) -0.004(2) 0.010(2) -0.010(2)
C26 0.065(4) 0.045(3) 0.111(6) -0.010(3) 0.025(4) -0.001(3)
C27 0.082(5) 0.045(3) 0.090(5) 0.003(3) 0.015(4) -0.009(3)
Fe2 0.0189(3) 0.0346(3) 0.0201(3) 0.0000(2) -0.0054(2) -0.0062(2)
Cl3 0.0300(6) 0.0841(9) 0.0263(5) -0.0075(5) -0.0109(4) -0.0134(5)
Cl4 0.0261(5) 0.0851(9) 0.0351(6) -0.0041(6) -0.0081(5) -0.0228(6)
S3 0.0261(5) 0.0573(7) 0.0245(5) 0.0001(5) -0.0068(4) -0.0174(5)
S4 0.0240(5) 0.0531(7) 0.0234(5) -0.0041(5) -0.0072(4) -0.0112(5)
O3 0.0255(15) 0.0498(18) 0.0246(15) 0.0088(13) -0.0036(12) -0.0087(13)
O4 0.0240(15) 0.0487(18) 0.0257(15) -0.0051(13) -0.0049(12) -0.0021(13)
N5 0.0189(16) 0.0373(19) 0.0213(16) -0.0001(14) -0.0032(13) -0.0069(14)
N6 0.0219(16) 0.0405(19) 0.0165(15) -0.0016(14) -0.0052(13) -0.0065(14)
N7 0.0314(19) 0.0363(19) 0.0285(18) 0.0006(15) -0.0085(15) -0.0058(15)
N8 0.051(2) 0.038(2) 0.054(3) -0.0006(19) -0.021(2) -0.0037(18)
C31 0.024(2) 0.038(2) 0.029(2) 0.0036(18) -0.0055(17) -0.0118(17)
C32 0.024(2) 0.047(3) 0.043(3) 0.005(2) -0.008(2) -0.0105(19)
C33 0.024(2) 0.050(3) 0.053(3) -0.007(2) -0.003(2) -0.0051(19)
C34 0.031(2) 0.046(3) 0.039(3) -0.011(2) 0.003(2) -0.007(2)
C35 0.027(2) 0.046(3) 0.028(2) -0.0069(19) -0.0047(18) -0.0109(18)
C36 0.024(2) 0.033(2) 0.027(2) 0.0005(17) -0.0042(17) -0.0090(16)
C37 0.023(2) 0.037(2) 0.023(2) -0.0026(17) -0.0030(16) -0.0082(17)
C38 0.024(2) 0.031(2) 0.023(2) -0.0007(16) -0.0074(16) -0.0042(16)
C39 0.0221(19) 0.042(2) 0.0193(19) 0.0001(17) -0.0041(16) -0.0061(17)
C40 0.027(2) 0.041(2) 0.023(2) -0.0024(17) -0.0070(17) -0.0065(17)
C41 0.0195(19) 0.038(2) 0.032(2) -0.0022(18) -0.0075(17) -0.0076(16)
C42 0.0213(19) 0.041(2) 0.024(2) 0.0008(17) -0.0017(16) -0.0096(17)
C43 0.0205(19) 0.034(2) 0.0216(19) -0.0010(16) -0.0066(16) -0.0033(16)
C44 0.0201(19) 0.038(2) 0.022(2) -0.0034(17) -0.0027(16) -0.0077(16)
C45 0.026(2) 0.036(2) 0.024(2) -0.0070(17) -0.0038(17) -0.0041(17)
C46 0.027(2) 0.044(2) 0.026(2) -0.0020(18) -0.0017(17) -0.0060(18)
C47 0.036(2) 0.049(3) 0.025(2) -0.0003(19) 0.0024(19) -0.006(2)
C48 0.042(3) 0.057(3) 0.023(2) -0.003(2) -0.005(2) -0.001(2)
C49 0.033(2) 0.046(3) 0.026(2) -0.0048(19) -0.0055(19) 0.0016(19)
C50 0.027(2) 0.032(2) 0.0215(19) -0.0064(16) -0.0031(16) -0.0009(16)
C51 0.055(3) 0.041(3) 0.029(2) -0.003(2) -0.006(2) -0.006(2)
C52 0.052(3) 0.042(3) 0.037(3) -0.007(2) -0.006(2) -0.001(2)
C53 0.039(2) 0.036(2) 0.045(3) 0.000(2) -0.020(2) -0.0079(19)
C54 0.049(3) 0.039(3) 0.041(3) 0.004(2) -0.008(2) -0.011(2)
C55 0.040(3) 0.040(3) 0.038(3) -0.001(2) 0.000(2) -0.008(2)
C56 0.076(4) 0.042(3) 0.077(4) -0.016(3) -0.020(3) 0.009(3)
C57 0.063(4) 0.045(3) 0.073(4) 0.008(3) -0.032(3) -0.012(3)
O80 0.136(6) 0.117(5) 0.126(5) 0.002(4) -0.011(4) -0.045(4)
N60 0.039(2) 0.0363(19) 0.0244(18) 0.0002(15) -0.0072(16) -0.0107(16)
N70 0.0305(18) 0.0322(19) 0.036(2) -0.0025(15) -0.0053(16) -0.0078(15)
C61 0.056(3) 0.035(2) 0.035(3) -0.007(2) -0.016(2) -0.003(2)
C62 0.065(4) 0.064(4) 0.032(3) -0.007(2) 0.001(3) 0.000(3)
C63 0.057(3) 0.061(3) 0.042(3) 0.015(2) -0.015(3) -0.023(3)
C64 0.079(5) 0.120(6) 0.034(3) 0.014(3) 0.001(3) -0.032(4)
C65 0.048(3) 0.037(2) 0.037(3) -0.002(2) -0.009(2) 0.000(2)
C66 0.048(3) 0.055(3) 0.062(3) -0.004(3) -0.018(3) 0.006(2)
C67 0.044(3) 0.051(3) 0.036(3) -0.006(2) -0.012(2) -0.015(2)
C68 0.048(3) 0.073(4) 0.052(3) -0.003(3) -0.026(3) -0.011(3)
C71 0.029(2) 0.044(3) 0.040(3) -0.003(2) -0.010(2) -0.0128(19)
C72 0.040(3) 0.055(3) 0.050(3) -0.002(2) -0.016(2) -0.008(2)
C73 0.038(3) 0.041(3) 0.050(3) 0.009(2) -0.011(2) -0.019(2)
C74 0.056(3) 0.079(4) 0.039(3) 0.009(3) -0.002(2) -0.029(3)
C75 0.045(3) 0.048(3) 0.039(3) -0.013(2) -0.014(2) -0.003(2)
C76 0.053(3) 0.081(4) 0.048(3) -0.016(3) -0.006(3) 0.006(3)
C77 0.034(2) 0.035(2) 0.038(2) 0.0010(19) -0.004(2) -0.0034(18)
C81 0.183(13) 0.187(13) 0.247(17) 0.092(12) -0.130(13) -0.078(10)
C78 0.044(3) 0.052(3) 0.059(3) 0.002(3) -0.021(3) -0.006(2)
C82 0.083(8) 0.212(16) 0.38(3) -0.105(16) -0.078(13) 0.038(9)
C83 0.179(11) 0.120(8) 0.057(5) 0.005(5) 0.018(6) -0.045(7)
C84 0.188(11) 0.109(7) 0.068(5) -0.009(5) -0.022(6) 0.000(7)
O90 0.055(2) 0.084(3) 0.073(3) 0.008(2) 0.000(2) -0.017(2)
C91 0.099(6) 0.098(6) 0.088(5) 0.015(4) -0.035(5) -0.024(5)
C92 0.103(6) 0.078(4) 0.061(4) 0.005(3) -0.012(4) -0.042(4)
C93 0.058(4) 0.080(5) 0.122(7) -0.013(5) -0.012(4) -0.015(3)
C94 0.079(6) 0.173(10) 0.164(10) 0.065(8) -0.039(6) -0.029(6)
N100 0.079(4) 0.126(5) 0.054(3) -0.006(3) -0.017(3) -0.026(4)
C101 0.070(4) 0.088(5) 0.043(3) -0.001(3) -0.009(3) -0.017(3)
C102 0.113(6) 0.096(5) 0.053(4) -0.017(4) -0.011(4) 0.000(4)

loop_
_atom_type_symbol
_atom_type_description
_atom_type_scat_dispersion_real
_atom_type_scat_dispersion_imag
_atom_type_scat_source
C C 0.0033 0.0016 'International Tables Vol C Tables 4.2.6.8 and 6.1.1.4'
H H 0.0000 0.0000 'International Tables Vol C Tables 4.2.6.8 and 6.1.1.4'
N N 0.0061 0.0033 'International Tables Vol C Tables 4.2.6.8 and 6.1.1.4'
O O 0.0106 0.0060 'International Tables Vol C Tables 4.2.6.8 and 6.1.1.4'
S S 0.1246 0.1234 'International Tables Vol C Tables 4.2.6.8 and 6.1.1.4'
Cl Cl 0.1484 0.1585 'International Tables Vol C Tables 4.2.6.8 and 6.1.1.4'
Fe Fe 0.3463 0.8444 'International Tables Vol C Tables 4.2.6.8 and 6.1.1.4'

loop_
_geom_angle_atom_site_label_1
_geom_angle_atom_site_label_2
_geom_angle_atom_site_label_3
_geom_angle
_geom_angle_site_symmetry_1
_geom_angle_site_symmetry_3
N1 Fe1 N2 84.00(13) . .
N1 Fe1 N3 100.71(14) . .
N2 Fe1 N3 92.00(13) . .
N1 Fe1 S1 94.81(10) . .
N2 Fe1 S1 167.84(10) . .
N3 Fe1 S1 100.10(10) . .
N1 Fe1 S2 153.41(11) . .
N2 Fe1 S2 94.57(9) . .
N3 Fe1 S2 105.88(10) . .
S1 Fe1 S2 81.06(4) . .
C1 S1 Fe1 111.94(14) . .
C20 S2 Fe1 109.60(13) . .
C7 N1 C8 116.7(3) . .
C7 N1 Fe1 131.8(3) . .
C8 N1 Fe1 109.3(3) . .
C14 N2 C13 117.4(3) . .
C14 N2 Fe1 132.2(2) . .
C13 N2 Fe1 109.8(2) . .
C21 N3 C25 115.2(4) . .
C21 N3 Fe1 123.0(3) . .
C25 N3 Fe1 121.8(3) . .
C23 N4 C27 120.3(5) . .
C23 N4 C26 120.6(4) . .
C27 N4 C26 119.0(4) . .
C2 C1 C6 118.7(4) . .
C2 C1 S1 115.2(3) . .
C6 C1 S1 125.8(3) . .
C3 C2 C1 122.1(5) . .
C2 C3 C4 119.2(5) . .
C5 C4 C3 119.6(5) . .
C4 C5 C6 121.9(5) . .
C5 C6 C1 118.3(4) . .
C5 C6 C7 115.2(4) . .
C1 C6 C7 126.5(4) . .
O1 C7 N1 122.3(4) . .
O1 C7 C6 117.4(4) . .
N1 C7 C6 120.2(4) . .
C13 C8 C9 119.4(4) . .
C13 C8 N1 116.5(3) . .
C9 C8 N1 123.9(4) . .
C10 C9 C8 120.2(4) . .
C9 C10 C11 119.9(4) . .
C9 C10 Cl1 118.8(4) . .
C11 C10 Cl1 121.3(3) . .
C12 C11 C10 120.7(4) . .
C12 C11 Cl2 118.2(4) . .
C10 C11 Cl2 121.1(3) . .
C11 C12 C13 119.9(4) . .
C12 C13 C8 119.8(4) . .
C12 C13 N2 125.0(4) . .
C8 C13 N2 114.8(3) . .
O2 C14 N2 123.1(3) . .
O2 C14 C15 117.3(4) . .
N2 C14 C15 119.5(3) . .
C16 C15 C20 118.8(3) . .
C16 C15 C14 115.7(3) . .
C20 C15 C14 125.5(4) . .
C17 C16 C15 122.3(4) . .
C16 C17 C18 118.9(4) . .
C19 C18 C17 119.7(4) . .
C18 C19 C20 122.0(4) . .
C19 C20 C15 118.3(4) . .
C19 C20 S2 116.7(3) . .
C15 C20 S2 125.0(3) . .
N3 C21 C22 124.5(4) . .
C21 C22 C23 120.9(5) . .
N4 C23 C22 122.5(5) . .
N4 C23 C24 122.5(5) . .
C22 C23 C24 115.0(4) . .
C25 C24 C23 120.0(5) . .
N3 C25 C24 124.5(5) . .
N6 Fe2 N5 83.38(12) . .
N6 Fe2 N7 100.53(14) . .
N5 Fe2 N7 98.44(13) . .
N6 Fe2 S4 94.68(9) . .
N5 Fe2 S4 160.16(10) . .
N7 Fe2 S4 101.33(10) . .
N6 Fe2 S3 159.03(11) . .
N5 Fe2 S3 93.67(9) . .
N7 Fe2 S3 100.45(10) . .
S4 Fe2 S3 81.07(4) . .
C31 S3 Fe2 105.51(13) . .
C50 S4 Fe2 108.60(13) . .
C37 N5 C38 118.2(3) . .
C37 N5 Fe2 129.2(2) . .
C38 N5 Fe2 111.6(2) . .
C44 N6 C43 116.8(3) . .
C44 N6 Fe2 128.6(2) . .
C43 N6 Fe2 112.1(2) . .
C51 N7 C55 115.4(4) . .
C51 N7 Fe2 122.4(3) . .
C55 N7 Fe2 121.7(3) . .
C53 N8 C57 120.3(4) . .
C53 N8 C56 121.0(4) . .
C57 N8 C56 118.6(4) . .
C32 C31 C36 119.4(4) . .
C32 C31 S3 117.9(3) . .
C36 C31 S3 122.6(3) . .
C33 C32 C31 120.9(4) . .
C32 C33 C34 120.2(4) . .
C35 C34 C33 119.0(4) . .
C34 C35 C36 121.6(4) . .
C31 C36 C35 118.9(4) . .
C31 C36 C37 124.9(4) . .
C35 C36 C37 116.1(3) . .
O3 C37 N5 124.2(3) . .
O3 C37 C36 118.7(4) . .
N5 C37 C36 116.9(3) . .
C43 C38 C39 119.2(3) . .
C43 C38 N5 115.4(3) . .
C39 C38 N5 125.1(4) . .
C40 C39 C38 120.0(4) . .
C41 C40 C39 120.5(3) . .
C41 C40 Cl3 121.2(3) . .
C39 C40 Cl3 118.3(3) . .
C40 C41 C42 120.2(3) . .
C40 C41 Cl4 121.3(3) . .
C42 C41 Cl4 118.5(3) . .
C41 C42 C43 120.3(4) . .
C42 C43 C38 119.7(3) . .
C42 C43 N6 123.9(4) . .
C38 C43 N6 116.1(3) . .
O4 C44 N6 123.8(3) . .
O4 C44 C45 118.3(3) . .
N6 C44 C45 117.7(3) . .
C46 C45 C50 118.8(4) . .
C46 C45 C44 116.6(3) . .
C50 C45 C44 124.7(4) . .
C47 C46 C45 121.7(4) . .
C46 C47 C48 118.5(4) . .
C49 C48 C47 121.1(4) . .
C48 C49 C50 120.8(4) . .
C49 C50 C45 119.1(4) . .
C49 C50 S4 118.2(3) . .
C45 C50 S4 122.6(3) . .
N7 C51 C52 125.8(4) . .
C51 C52 C53 119.0(4) . .
N8 C53 C52 121.7(4) . .
N8 C53 C54 122.3(4) . .
C52 C53 C54 116.0(4) . .
C55 C54 C53 119.7(4) . .
N7 C55 C54 124.1(4) . .
C83 O80 C82 113.9(11) . .
C63 N60 C65 111.8(4) . .
C63 N60 C61 107.7(4) . .
C65 N60 C61 110.6(3) . .
C63 N60 C67 110.8(3) . .
C65 N60 C67 106.1(3) . .
C61 N60 C67 109.9(4) . .
C77 N70 C73 111.8(3) . .
C77 N70 C71 106.6(3) . .
C73 N70 C71 110.5(3) . .
C77 N70 C75 111.1(3) . .
C73 N70 C75 107.1(3) . .
C71 N70 C75 109.8(3) . .
C62 C61 N60 116.2(4) . .
C64 C63 N60 115.7(5) . .
N60 C65 C66 115.2(4) . .
C68 C67 N60 114.5(4) . .
N70 C71 C72 115.3(4) . .
C74 C73 N70 114.5(4) . .
C76 C75 N70 114.8(4) . .
N70 C77 C78 115.6(4) . .
O80 C82 C81 107.3(12) . .
O80 C83 C84 109.3(8) . .
C93 O90 C92 110.3(5) . .
O90 C92 C91 108.0(6) . .
O90 C93 C94 109.6(6) . .
N100 C101 C102 177.8(8) . .
C111 O110 C114 119(2) . .
O110 C111 C112 100(2) . .
C113 C112 C111 105(2) . .
C114 C113 C112 118(2) . .
C113 C114 O110 98(2) . .
C121 O120 C122 98.0(9) . .
C121 O120 C123 35.1(8) . 2_666
C122 O120 C123 63.1(8) . 2_666
C123 C121 O120 79.2(17) 2_666 .
C123 C121 C122 42.7(14) 2_666 2_666
O120 C121 C122 113.0(12) . 2_666
C123 C122 O120 113.9(12) . .
C123 C122 C123 67.0(14) . 2_666
O120 C122 C123 58.7(8) . 2_666
C123 C122 C121 29.7(9) . 2_666
O120 C122 C121 143.5(10) . 2_666
C123 C122 C121 90.5(12) 2_666 2_666
C121 C123 C122 108(2) 2_666 .
C121 C123 O120 65.6(16) 2_666 2_666
C122 C123 O120 144.3(14) . 2_666
C121 C123 C123 142(2) 2_666 2_666
C122 C123 C123 67.8(13) . 2_666
O120 C123 C123 95.6(14) 2_666 2_666
C121 C123 C122 123(2) 2_666 2_666
C122 C123 C122 113.0(14) . 2_666
O120 C123 C122 58.2(8) 2_666 2_666
C123 C123 C122 45.2(9) 2_666 2_666

loop_
_geom_bond_atom_site_label_1
_geom_bond_atom_site_label_2
_geom_bond_distance
_geom_bond_site_symmetry_2
Fe1 N1 1.949(3) .
Fe1 N2 1.965(3) .
Fe1 N3 2.108(4) .
Fe1 S1 2.1994(11) .
Fe1 S2 2.2065(11) .
Cl1 C10 1.742(4) .
Cl2 C11 1.740(4) .
S1 C1 1.745(4) .
S2 C20 1.745(4) .
O1 C7 1.240(5) .
O2 C14 1.235(4) .
N1 C7 1.369(5) .
N1 C8 1.413(5) .
N2 C14 1.364(5) .
N2 C13 1.419(5) .
N3 C21 1.336(6) .
N3 C25 1.352(6) .
N4 C23 1.350(6) .
N4 C27 1.441(7) .
N4 C26 1.479(7) .
C1 C2 1.389(6) .
C1 C6 1.413(6) .
C2 C3 1.368(7) .
C3 C4 1.398(9) .
C4 C5 1.367(7) .
C5 C6 1.398(6) .
C6 C7 1.486(6) .
C8 C13 1.392(6) .
C8 C9 1.392(5) .
C9 C10 1.379(6) .
C10 C11 1.378(7) .
C11 C12 1.373(6) .
C12 C13 1.389(5) .
C14 C15 1.499(5) .
C15 C16 1.387(6) .
C15 C20 1.402(5) .
C16 C17 1.376(5) .
C17 C18 1.386(6) .
C18 C19 1.372(6) .
C19 C20 1.394(5) .
C21 C22 1.363(6) .
C22 C23 1.393(7) .
C23 C24 1.414(7) .
C24 C25 1.360(7) .
Fe2 N6 1.951(3) .
Fe2 N5 1.979(3) .
Fe2 N7 2.118(3) .
Fe2 S4 2.2176(11) .
Fe2 S3 2.2200(12) .
Cl3 C40 1.741(4) .
Cl4 C41 1.737(4) .
S3 C31 1.751(4) .
S4 C50 1.753(4) .
O3 C37 1.233(5) .
O4 C44 1.230(5) .
N5 C37 1.373(5) .
N5 C38 1.408(5) .
N6 C44 1.375(5) .
N6 C43 1.404(4) .
N7 C51 1.326(6) .
N7 C55 1.336(6) .
N8 C53 1.360(6) .
N8 C57 1.450(7) .
N8 C56 1.457(7) .
C31 C32 1.392(6) .
C31 C36 1.391(5) .
C32 C33 1.377(6) .
C33 C34 1.388(6) .
C34 C35 1.379(6) .
C35 C36 1.392(6) .
C36 C37 1.492(5) .
C38 C43 1.392(5) .
C38 C39 1.395(5) .
C39 C40 1.381(5) .
C40 C41 1.371(6) .
C41 C42 1.375(5) .
C42 C43 1.391(5) .
C44 C45 1.492(5) .
C45 C46 1.384(6) .
C45 C50 1.405(5) .
C46 C47 1.376(6) .
C47 C48 1.392(6) .
C48 C49 1.352(6) .
C49 C50 1.392(6) .
C51 C52 1.363(6) .
C52 C53 1.395(7) .
C53 C54 1.405(7) .
C54 C55 1.372(6) .
O80 C83 1.445(10) .
O80 C82 1.477(12) .
N60 C63 1.506(6) .
N60 C65 1.507(5) .
N60 C61 1.512(5) .
N60 C67 1.528(5) .
N70 C77 1.509(5) .
N70 C73 1.512(6) .
N70 C71 1.513(5) .
N70 C75 1.516(6) .
C61 C62 1.467(7) .
C63 C64 1.502(8) .
C65 C66 1.514(7) .
C67 C68 1.505(7) .
C71 C72 1.517(6) .
C73 C74 1.499(7) .
C75 C76 1.511(8) .
C77 C78 1.509(6) .
C81 C82 1.61(2) .
C83 C84 1.504(13) .
O90 C93 1.418(7) .
O90 C92 1.426(7) .
C91 C92 1.525(10) .
C93 C94 1.485(11) .
N100 C101 1.136(7) .
C101 C102 1.435(8) .
O110 C111 1.43(3) .
O110 C114 1.46(3) .
C111 C112 1.49(3) .
C112 C113 1.46(3) .
C113 C114 1.33(3) .
O120 C121 1.460(17) .
O120 C122 1.566(13) .
O120 C123 1.574(19) 2_666
C121 C123 0.922(19) 2_666
C121 C122 1.77(2) 2_666
C122 C123 1.261(18) .
C122 C123 1.643(18) 2_666
C122 C121 1.77(2) 2_666
C123 C121 0.922(19) 2_666
C123 O120 1.574(19) 2_666
C123 C123 1.63(3) 2_666
C123 C122 1.643(18) 2_666

loop_
_geom_torsion_atom_site_label_1
_geom_torsion_atom_site_label_2
_geom_torsion_atom_site_label_3
_geom_torsion_atom_site_label_4
_geom_torsion
_geom_torsion_site_symmetry_1
_geom_torsion_site_symmetry_4
N1 Fe1 S1 C1 -0.7(2) . .
N2 Fe1 S1 C1 -84.5(5) . .
N3 Fe1 S1 C1 101.1(2) . .
S2 Fe1 S1 C1 -154.20(18) . .
N1 Fe1 S2 C20 109.5(3) . .
N2 Fe1 S2 C20 23.76(17) . .
N3 Fe1 S2 C20 -69.63(17) . .
S1 Fe1 S2 C20 -167.67(15) . .
N2 Fe1 N1 C7 141.4(4) . .
N3 Fe1 N1 C7 -127.7(4) . .
S1 Fe1 N1 C7 -26.5(4) . .
S2 Fe1 N1 C7 53.2(5) . .
N2 Fe1 N1 C8 -20.8(3) . .
N3 Fe1 N1 C8 70.1(3) . .
S1 Fe1 N1 C8 171.4(3) . .
S2 Fe1 N1 C8 -109.0(3) . .
N1 Fe1 N2 C14 -150.8(4) . .
N3 Fe1 N2 C14 108.6(4) . .
S1 Fe1 N2 C14 -65.8(6) . .
S2 Fe1 N2 C14 2.5(4) . .
N1 Fe1 N2 C13 19.7(3) . .
N3 Fe1 N2 C13 -80.9(3) . .
S1 Fe1 N2 C13 104.7(5) . .
S2 Fe1 N2 C13 173.0(2) . .
N1 Fe1 N3 C21 66.5(3) . .
N2 Fe1 N3 C21 150.8(3) . .
S1 Fe1 N3 C21 -30.4(3) . .
S2 Fe1 N3 C21 -113.9(3) . .
N1 Fe1 N3 C25 -115.2(3) . .
N2 Fe1 N3 C25 -30.9(4) . .
S1 Fe1 N3 C25 147.9(3) . .
S2 Fe1 N3 C25 64.4(3) . .
Fe1 S1 C1 C2 -169.7(4) . .
Fe1 S1 C1 C6 16.3(5) . .
C6 C1 C2 C3 0.6(8) . .
S1 C1 C2 C3 -173.8(5) . .
C1 C2 C3 C4 3.0(10) . .
C2 C3 C4 C5 -4.1(11) . .
C3 C4 C5 C6 1.6(10) . .
C4 C5 C6 C1 2.0(8) . .
C4 C5 C6 C7 -176.1(6) . .
C2 C1 C6 C5 -3.1(7) . .
S1 C1 C6 C5 170.7(4) . .
C2 C1 C6 C7 174.8(5) . .
S1 C1 C6 C7 -11.4(7) . .
C8 N1 C7 O1 16.0(6) . .
Fe1 N1 C7 O1 -145.1(4) . .
C8 N1 C7 C6 -160.6(4) . .
Fe1 N1 C7 C6 38.3(6) . .
C5 C6 C7 O1 -14.7(6) . .
C1 C6 C7 O1 167.4(5) . .
C5 C6 C7 N1 162.1(4) . .
C1 C6 C7 N1 -15.9(7) . .
C7 N1 C8 C13 -146.7(4) . .
Fe1 N1 C8 C13 18.5(5) . .
C7 N1 C8 C9 37.9(6) . .
Fe1 N1 C8 C9 -156.9(4) . .
C13 C8 C9 C10 0.0(7) . .
N1 C8 C9 C10 175.2(4) . .
C8 C9 C10 C11 1.0(7) . .
C8 C9 C10 Cl1 -179.1(4) . .
C9 C10 C11 C12 -1.1(7) . .
Cl1 C10 C11 C12 179.0(4) . .
C9 C10 C11 Cl2 178.9(4) . .
Cl1 C10 C11 Cl2 -1.0(6) . .
C10 C11 C12 C13 0.2(7) . .
Cl2 C11 C12 C13 -179.8(3) . .
C11 C12 C13 C8 0.7(6) . .
C11 C12 C13 N2 -172.5(4) . .
C9 C8 C13 C12 -0.8(6) . .
N1 C8 C13 C12 -176.4(4) . .
C9 C8 C13 N2 173.1(4) . .
N1 C8 C13 N2 -2.5(5) . .
C14 N2 C13 C12 -29.1(6) . .
Fe1 N2 C13 C12 158.9(3) . .
C14 N2 C13 C8 157.4(4) . .
Fe1 N2 C13 C8 -14.6(4) . .
C13 N2 C14 O2 -17.2(6) . .
Fe1 N2 C14 O2 152.7(3) . .
C13 N2 C14 C15 158.3(3) . .
Fe1 N2 C14 C15 -31.8(5) . .
O2 C14 C15 C16 27.4(5) . .
N2 C14 C15 C16 -148.4(4) . .
O2 C14 C15 C20 -151.6(4) . .
N2 C14 C15 C20 32.6(6) . .
C20 C15 C16 C17 -1.4(6) . .
C14 C15 C16 C17 179.5(4) . .
C15 C16 C17 C18 2.0(6) . .
C16 C17 C18 C19 -0.9(6) . .
C17 C18 C19 C20 -0.8(7) . .
C18 C19 C20 C15 1.4(6) . .
C18 C19 C20 S2 178.8(3) . .
C16 C15 C20 C19 -0.3(6) . .
C14 C15 C20 C19 178.7(4) . .
C16 C15 C20 S2 -177.5(3) . .
C14 C15 C20 S2 1.5(6) . .
Fe1 S2 C20 C19 153.4(3) . .
Fe1 S2 C20 C15 -29.4(4) . .
C25 N3 C21 C22 1.0(6) . .
Fe1 N3 C21 C22 179.3(3) . .
N3 C21 C22 C23 -1.1(7) . .
C27 N4 C23 C22 -6.2(8) . .
C26 N4 C23 C22 176.2(5) . .
C27 N4 C23 C24 175.3(5) . .
C26 N4 C23 C24 -2.2(8) . .
C21 C22 C23 N4 -177.9(5) . .
C21 C22 C23 C24 0.6(7) . .
N4 C23 C24 C25 178.5(5) . .
C22 C23 C24 C25 -0.1(7) . .
C21 N3 C25 C24 -0.4(7) . .
Fe1 N3 C25 C24 -178.8(4) . .
C23 C24 C25 N3 0.0(8) . .
N6 Fe2 S3 C31 -116.1(3) . .
N5 Fe2 S3 C31 -35.03(18) . .
N7 Fe2 S3 C31 64.26(17) . .
S4 Fe2 S3 C31 164.23(15) . .
N6 Fe2 S4 C50 26.17(18) . .
N5 Fe2 S4 C50 109.6(3) . .
N7 Fe2 S4 C50 -75.57(17) . .
S3 Fe2 S4 C50 -174.52(15) . .
N6 Fe2 N5 C37 159.1(4) . .
N7 Fe2 N5 C37 -101.2(3) . .
S4 Fe2 N5 C37 73.7(5) . .
S3 Fe2 N5 C37 0.0(3) . .
N6 Fe2 N5 C38 -9.3(3) . .
N7 Fe2 N5 C38 90.4(3) . .
S4 Fe2 N5 C38 -94.7(4) . .
S3 Fe2 N5 C38 -168.4(2) . .
N5 Fe2 N6 C44 -150.5(4) . .
N7 Fe2 N6 C44 112.1(3) . .
S4 Fe2 N6 C44 9.7(3) . .
S3 Fe2 N6 C44 -67.5(5) . .
N5 Fe2 N6 C43 10.9(3) . .
N7 Fe2 N6 C43 -86.5(3) . .
S4 Fe2 N6 C43 171.1(2) . .
S3 Fe2 N6 C43 93.8(3) . .
N6 Fe2 N7 C51 120.8(3) . .
N5 Fe2 N7 C51 36.0(4) . .
S4 Fe2 N7 C51 -142.2(3) . .
S3 Fe2 N7 C51 -59.4(3) . .
N6 Fe2 N7 C55 -67.8(3) . .
N5 Fe2 N7 C55 -152.6(3) . .
S4 Fe2 N7 C55 29.2(3) . .
S3 Fe2 N7 C55 112.0(3) . .
Fe2 S3 C31 C32 -138.0(3) . .
Fe2 S3 C31 C36 43.3(4) . .
C36 C31 C32 C33 0.1(6) . .
S3 C31 C32 C33 -178.6(4) . .
C31 C32 C33 C34 1.5(7) . .
C32 C33 C34 C35 -1.3(7) . .
C33 C34 C35 C36 -0.4(7) . .
C32 C31 C36 C35 -1.8(6) . .
S3 C31 C36 C35 176.9(3) . .
C32 C31 C36 C37 176.3(4) . .
S3 C31 C36 C37 -5.0(6) . .
C34 C35 C36 C31 2.0(6) . .
C34 C35 C36 C37 -176.3(4) . .
C38 N5 C37 O3 21.8(6) . .
Fe2 N5 C37 O3 -145.9(3) . .
C38 N5 C37 C36 -152.1(3) . .
Fe2 N5 C37 C36 40.1(5) . .
C31 C36 C37 O3 143.1(4) . .
C35 C36 C37 O3 -38.8(5) . .
C31 C36 C37 N5 -42.6(6) . .
C35 C36 C37 N5 135.5(4) . .
C37 N5 C38 C43 -163.9(4) . .
Fe2 N5 C38 C43 6.0(4) . .
C37 N5 C38 C39 22.8(6) . .
Fe2 N5 C38 C39 -167.4(3) . .
C43 C38 C39 C40 -3.5(6) . .
N5 C38 C39 C40 169.6(4) . .
C38 C39 C40 C41 1.5(6) . .
C38 C39 C40 Cl3 -177.6(3) . .
C39 C40 C41 C42 0.9(6) . .
Cl3 C40 C41 C42 -180.0(3) . .
C39 C40 C41 Cl4 -179.4(3) . .
Cl3 C40 C41 Cl4 -0.2(5) . .
C40 C41 C42 C43 -1.3(6) . .
Cl4 C41 C42 C43 179.0(3) . .
C41 C42 C43 C38 -0.8(6) . .
C41 C42 C43 N6 -174.0(4) . .
C39 C38 C43 C42 3.1(6) . .
N5 C38 C43 C42 -170.7(3) . .
C39 C38 C43 N6 176.9(3) . .
N5 C38 C43 N6 3.1(5) . .
C44 N6 C43 C42 -33.5(6) . .
Fe2 N6 C43 C42 162.7(3) . .
C44 N6 C43 C38 153.0(4) . .
Fe2 N6 C43 C38 -10.8(4) . .
C43 N6 C44 O4 -22.0(6) . .
Fe2 N6 C44 O4 138.6(3) . .
C43 N6 C44 C45 152.9(3) . .
Fe2 N6 C44 C45 -46.5(5) . .
O4 C44 C45 C46 37.7(5) . .
N6 C44 C45 C46 -137.5(4) . .
O4 C44 C45 C50 -141.4(4) . .
N6 C44 C45 C50 43.4(6) . .
C50 C45 C46 C47 -2.5(6) . .
C44 C45 C46 C47 178.3(4) . .
C45 C46 C47 C48 2.9(7) . .
C46 C47 C48 C49 -1.4(7) . .
C47 C48 C49 C50 -0.4(7) . .
C48 C49 C50 C45 0.8(6) . .
C48 C49 C50 S4 178.8(4) . .
C46 C45 C50 C49 0.6(6) . .
C44 C45 C50 C49 179.7(4) . .
C46 C45 C50 S4 -177.3(3) . .
C44 C45 C50 S4 1.8(6) . .
Fe2 S4 C50 C49 147.1(3) . .
Fe2 S4 C50 C45 -35.0(4) . .
C55 N7 C51 C52 -0.5(7) . .
Fe2 N7 C51 C52 171.4(4) . .
N7 C51 C52 C53 -0.5(8) . .
C57 N8 C53 C52 178.8(4) . .
C56 N8 C53 C52 1.5(7) . .
C57 N8 C53 C54 -1.6(7) . .
C56 N8 C53 C54 -178.9(5) . .
C51 C52 C53 N8 -178.6(4) . .
C51 C52 C53 C54 1.7(7) . .
N8 C53 C54 C55 178.3(4) . .
C52 C53 C54 C55 -2.0(6) . .
C51 N7 C55 C54 0.2(6) . .
Fe2 N7 C55 C54 -171.8(3) . .
C53 C54 C55 N7 1.2(7) . .
C63 N60 C61 C62 177.6(4) . .
C65 N60 C61 C62 -60.0(5) . .
C67 N60 C61 C62 56.8(5) . .
C65 N60 C63 C64 54.5(5) . .
C61 N60 C63 C64 176.1(4) . .
C67 N60 C63 C64 -63.6(6) . .
C63 N60 C65 C66 56.7(5) . .
C61 N60 C65 C66 -63.2(5) . .
C67 N60 C65 C66 177.6(4) . .
C63 N60 C67 C68 -62.4(5) . .
C65 N60 C67 C68 176.1(4) . .
C61 N60 C67 C68 56.4(5) . .
C77 N70 C71 C72 178.5(4) . .
C73 N70 C71 C72 -59.8(5) . .
C75 N70 C71 C72 58.1(5) . .
C77 N70 C73 C74 63.5(5) . .
C71 N70 C73 C74 -55.0(5) . .
C75 N70 C73 C74 -174.6(4) . .
C77 N70 C75 C76 -59.0(5) . .
C73 N70 C75 C76 178.7(4) . .
C71 N70 C75 C76 58.6(5) . .
C73 N70 C77 C78 59.7(5) . .
C71 N70 C77 C78 -179.5(4) . .
C75 N70 C77 C78 -59.9(5) . .
C83 O80 C82 C81 174.6(10) . .
C82 O80 C83 C84 -174.6(9) . .
C93 O90 C92 C91 -174.4(6) . .
C92 O90 C93 C94 -174.4(7) . .
C114 O110 C111 C112 2(3) . .
O110 C111 C112 C113 -7(3) . .
C111 C112 C113 C114 11(3) . .
C112 C113 C114 O110 -9(3) . .
C111 O110 C114 C113 4(3) . .
C122 O120 C121 C123 7.0(16) . 2_666
C122 O120 C121 C122 -19.7(13) . 2_666
C123 O120 C121 C122 -26.7(12) 2_666 2_666
C121 O120 C122 C123 35.0(14) . .
C123 O120 C122 C123 39.5(16) 2_666 .
C121 O120 C122 C123 -4.5(11) . 2_666
C121 O120 C122 C121 32(2) . 2_666
C123 O120 C122 C121 36.0(16) 2_666 2_666
O120 C122 C123 C121 -175.8(16) . 2_666
C123 C122 C123 C121 -140(2) 2_666 2_666
O120 C122 C123 O120 -103(2) . 2_666
C123 C122 C123 O120 -67(2) 2_666 2_666
C121 C122 C123 O120 72(3) 2_666 2_666
O120 C122 C123 C123 -36.2(14) . 2_666
C121 C122 C123 C123 140(2) 2_666 2_666
O120 C122 C123 C122 -36.2(14) . 2_666
C123 C122 C123 C122 0.000(2) 2_666 2_666
C121 C122 C123 C122 140(2) 2_666 2_666
